data_7152606
loop_
_publ_author_name
'Kitanosono, Taku'
'Sakai, Masaru'
'Ueno, Masaharu'
'Kobayashi, Sh\=u'

_publ_section_title
;
 Chiral-Sc catalyzed asymmetric Michael addition/protonation of thiols
 with enones in water.
;
_journal_issue 35
_journal_name_full 'Organic &amp; biomolecular chemistry'
_journal_page_first 7134
_journal_page_last 7147
_journal_paper_doi 10.1039/c2ob26264a
_journal_volume 10
_journal_year 2012
_chemical_formula_moiety 'C17 H18 O S'
_chemical_formula_sum 'C17 H18 O S'
_chemical_formula_weight 270.39
_space_group_IT_number 19
_symmetry_cell_setting orthorhombic
_symmetry_Int_Tables_number 19
_symmetry_space_group_name_Hall 'P 2ac 2ab'
_symmetry_space_group_name_H-M 'P 21 21 21'
_atom_sites_solution_primary direct
_atom_sites_solution_secondary difmap
_cell_angle_alpha 90.0000
_cell_angle_beta 90.0000
_cell_angle_gamma 90.0000
_cell_formula_units_Z 4
_cell_length_a 5.7153(8)
_cell_length_b 7.9637(12)
_cell_length_c 32.145(5)
_cell_measurement_reflns_used 7128
_cell_measurement_temperature 296
_cell_measurement_theta_max 27.50
_cell_measurement_theta_min 3.19
_cell_volume 1463.1(4)
_computing_cell_refinement 'RAPID AUTO'
_computing_data_collection 'RAPID AUTO (Rigaku, ????)'
_computing_data_reduction 'RAPID AUTO'
_computing_molecular_graphics 'CrystalStructure 4.0'
_computing_publication_material 'CrystalStructure 4.0 (Rigaku, 2010)'
_computing_structure_refinement 'SHELXL97 (Sheldrick, 2008)'
_computing_structure_solution 'SIR2002 (Burla, et al., 2003)'
_diffrn_ambient_temperature 296
_diffrn_detector_area_resol_mean 10.000
_diffrn_measured_fraction_theta_full 0.996
_diffrn_measured_fraction_theta_max 0.996
_diffrn_measurement_device_type 'Rigaku R-AXIS RAPID'
_diffrn_measurement_method \w
_diffrn_radiation_type 'Mo K\a'
_diffrn_radiation_wavelength 0.71075
_diffrn_reflns_av_R_equivalents 0.0643
_diffrn_reflns_limit_h_max 7
_diffrn_reflns_limit_h_min -6
_diffrn_reflns_limit_k_max 10
_diffrn_reflns_limit_k_min -10
_diffrn_reflns_limit_l_max 41
_diffrn_reflns_limit_l_min -41
_diffrn_reflns_number 14558
_diffrn_reflns_theta_full 27.48
_diffrn_reflns_theta_max 27.48
_diffrn_standards_number 0
_exptl_absorpt_coefficient_mu 0.211
_exptl_absorpt_correction_T_max 0.979
_exptl_absorpt_correction_T_min 0.644
_exptl_absorpt_correction_type multi-scan
_exptl_absorpt_process_details 'ABSCOR (Rigaku, 1995)'
_exptl_crystal_colour unknown
_exptl_crystal_density_diffrn 1.227
_exptl_crystal_density_method 'not measured'
_exptl_crystal_description unknown
_exptl_crystal_F_000 576.00
_exptl_crystal_size_max 0.100
_exptl_crystal_size_mid 0.100
_exptl_crystal_size_min 0.100
_refine_diff_density_max 0.620
_refine_diff_density_min -0.650
_refine_ls_abs_structure_details 'Flack, H. D. (1983), Acta Cryst. A39, 876-881. 1372 Friedel Pairs'
_refine_ls_abs_structure_Flack 0.1(3)
_refine_ls_extinction_method none
_refine_ls_goodness_of_fit_ref 1.650
_refine_ls_hydrogen_treatment undef
_refine_ls_number_parameters 77
_refine_ls_number_reflns 3355
_refine_ls_number_restraints 0
_refine_ls_R_factor_gt 0.0953
_refine_ls_shift/su_max 0.439
_refine_ls_structure_factor_coef Fsqd
_refine_ls_weighting_details 'w = 1/[\s^2^(Fo^2^)+(0.1000P)^2^+0.0000P] where P=(Fo^2^+2Fc^2^)/3'
_refine_ls_weighting_scheme calc
_refine_ls_wR_factor_ref 0.2809
_reflns_number_gt 1953
_reflns_number_total 3355
_reflns_threshold_expression F^2^>2.0\s(F^2^)
_cod_data_source_file c2ob26264a.txt
_cod_data_source_block 20110506Sakai
_cod_database_code 7152606

loop_
_symmetry_equiv_pos_site_id
_symmetry_equiv_pos_as_xyz
1 +X,+Y,+Z
2 1/2+X,1/2-Y,-Z
3 -X,1/2+Y,1/2-Z
4 1/2-X,-Y,1/2+Z

loop_
_atom_site_label
_atom_site_type_symbol
_atom_site_fract_x
_atom_site_fract_y
_atom_site_fract_z
_atom_site_U_iso_or_equiv
_atom_site_adp_type
_atom_site_occupancy
_atom_site_symmetry_multiplicity
_atom_site_calc_flag
S1 S 0.4274(3) 0.20331(19) 0.36815(5) 0.0586(5) Uiso 1.0 4 d
O2 O 0.5294(7) -0.2243(6) 0.40594(12) 0.0615(11) Uiso 1.0 4 d
C3 C 0.6585(9) -0.0490(7) 0.45978(15) 0.0472(12) Uiso 1.0 4 d
C4 C 0.6565(9) -0.1057(7) 0.41568(15) 0.0471(12) Uiso 1.0 4 d
C5 C 0.6561(9) 0.4598(7) 0.32639(15) 0.0480(13) Uiso 1.0 4 d
C6 C 0.8389(10) 0.0507(8) 0.47605(17) 0.0553(14) Uiso 1.0 4 d
C7 C 0.6285(10) 0.0472(8) 0.34931(17) 0.0564(14) Uiso 1.0 4 d
C8 C 0.7981(9) -0.0164(7) 0.38232(16) 0.0513(14) Uiso 1.0 4 d
C9 C 0.6160(10) 0.3884(8) 0.36913(18) 0.0630(15) Uiso 1.0 4 d
C10 C 0.4936(10) 0.5671(8) 0.30844(18) 0.0603(15) Uiso 1.0 4 d
C11 C 0.4689(11) -0.0485(9) 0.52735(19) 0.0644(16) Uiso 1.0 4 d
C12 C 0.6516(11) 0.0504(9) 0.54278(19) 0.0665(16) Uiso 1.0 4 d
C13 C 0.8350(10) 0.1014(8) 0.51869(18) 0.0625(16) Uiso 1.0 4 d
C14 C 0.5329(12) 0.6317(10) 0.2686(3) 0.0772(18) Uiso 1.0 4 d
C15 C 0.4722(9) -0.0997(7) 0.48564(17) 0.0550(14) Uiso 1.0 4 d
C16 C 0.8653(11) 0.4250(8) 0.30536(19) 0.0653(16) Uiso 1.0 4 d
C17 C 0.7423(14) 0.5905(10) 0.24702(19) 0.0787(19) Uiso 1.0 4 d
C18 C 0.9045(13) 0.4863(9) 0.2653(3) 0.0775(19) Uiso 1.0 4 d
C19 C 0.9695(12) -0.1443(9) 0.3633(2) 0.0754(18) Uiso 1.0 4 d

loop_
_atom_type_symbol
_atom_type_description
_atom_type_scat_dispersion_real
_atom_type_scat_dispersion_imag
_atom_type_scat_source
C C 0.0033 0.0016
;
International Tables for Crystallography
(1992, Vol. C, Tables 4.2.6.8 and 6.1.1.4)
;
H H 0.0000 0.0000
;
International Tables for Crystallography
(1992, Vol. C, Table 6.1.1.4)
;
O O 0.0106 0.0060
;
International Tables for Crystallography
(1992, Vol. C, Tables 4.2.6.8 and 6.1.1.4)
;
S S 0.1246 0.1234
;
International Tables for Crystallography
(1992, Vol. C, Tables 4.2.6.8 and 6.1.1.4)
;

loop_
_geom_angle_atom_site_label_1
_geom_angle_atom_site_label_2
_geom_angle_atom_site_label_3
_geom_angle
_geom_angle_publ_flag
C7 S1 C9 100.8(3) yes
C4 C3 C6 122.2(5) yes
C4 C3 C15 118.0(5) yes
C6 C3 C15 119.8(5) yes
O2 C4 C3 118.6(5) yes
O2 C4 C8 119.6(5) yes
C3 C4 C8 121.7(5) yes
C9 C5 C10 120.7(5) yes
C9 C5 C16 119.7(5) yes
C10 C5 C16 119.5(5) yes
C3 C6 C13 120.4(5) yes
S1 C7 C8 113.7(4) yes
C4 C8 C7 107.9(5) yes
C4 C8 C19 108.0(5) yes
C7 C8 C19 110.3(5) yes
S1 C9 C5 112.3(4) yes
C5 C10 C14 120.0(6) yes
C12 C11 C15 119.6(6) yes
C11 C12 C13 122.7(6) yes
C6 C13 C12 118.1(6) yes
C10 C14 C17 119.8(6) yes
C3 C15 C11 119.4(5) yes
C5 C16 C18 120.9(6) yes
C14 C17 C18 119.9(7) yes
C16 C18 C17 119.8(7) yes

loop_
_geom_bond_atom_site_label_1
_geom_bond_atom_site_label_2
_geom_bond_distance
_geom_bond_publ_flag
S1 C7 1.798(6) yes
S1 C9 1.826(7) yes
O2 C4 1.232(7) yes
C3 C4 1.488(7) yes
C3 C6 1.402(8) yes
C3 C15 1.410(8) yes
C4 C8 1.520(8) yes
C5 C9 1.504(8) yes
C5 C10 1.388(8) yes
C5 C16 1.401(8) yes
C6 C13 1.429(8) yes
C7 C8 1.524(8) yes
C8 C19 1.540(9) yes
C10 C14 1.399(10) yes
C11 C12 1.399(9) yes
C11 C15 1.402(9) yes
C12 C13 1.365(9) yes
C14 C17 1.421(10) yes
C16 C18 1.396(10) yes
C17 C18 1.376(11) yes

loop_
_geom_contact_atom_site_label_1
_geom_contact_atom_site_label_2
_geom_contact_distance
_geom_contact_publ_flag
_geom_contact_site_symmetry_2
S1 C4 3.179(6) no .
S1 C10 3.496(7) no .
O2 C7 2.883(7) no .
O2 C15 2.767(7) no .
O2 C19 2.935(8) no .
C3 C12 2.783(8) no .
C5 C7 3.371(8) no .
C5 C17 2.799(8) no .
C6 C8 3.069(8) no .
C6 C11 2.795(8) no .
C7 C16 3.589(9) no .
C8 C9 3.414(9) no .
C10 C18 2.802(9) no .
C13 C15 2.828(8) no .
C14 C16 2.778(10) no .
O2 C9 3.340(8) no 1_545
O2 C10 3.553(7) no 1_545
O2 C19 3.539(8) no 1_455
C9 O2 3.340(8) no 1_565
C10 O2 3.553(7) no 1_565
C19 O2 3.539(8) no 1_655

loop_
_geom_torsion_atom_site_label_1
_geom_torsion_atom_site_label_2
_geom_torsion_atom_site_label_3
_geom_torsion_atom_site_label_4
_geom_torsion
_geom_torsion_publ_flag
C7 S1 C9 C5 76.4(4) no
C9 S1 C7 C8 77.5(4) no
C4 C3 C6 C13 -179.5(5) no
C6 C3 C4 O2 162.1(5) no
C6 C3 C4 C8 -20.7(8) no
C4 C3 C15 C11 180.0(5) no
C15 C3 C4 O2 -17.3(7) no
C15 C3 C4 C8 159.9(5) no
C6 C3 C15 C11 0.5(8) no
C15 C3 C6 C13 -0.1(8) no
O2 C4 C8 C7 57.1(6) no
O2 C4 C8 C19 -62.2(6) no
C3 C4 C8 C7 -120.1(5) no
C3 C4 C8 C19 120.6(5) no
C9 C5 C10 C14 -179.7(5) no
C10 C5 C9 S1 82.9(6) no
C9 C5 C16 C18 178.5(5) no
C16 C5 C9 S1 -100.6(6) no
C10 C5 C16 C18 -5.0(9) no
C16 C5 C10 C14 3.9(8) no
C3 C6 C13 C12 -0.1(9) no
S1 C7 C8 C4 64.3(5) no
S1 C7 C8 C19 -177.9(3) no
C5 C10 C14 C17 -1.6(9) no
C12 C11 C15 C3 -0.7(9) no
C15 C11 C12 C13 0.6(10) no
C11 C12 C13 C6 -0.2(10) no
C10 C14 C17 C18 0.5(11) no
C5 C16 C18 C17 3.9(10) no
C14 C17 C18 C16 -1.6(11) no
